data_7151688
loop_
_publ_author_name
'Grellepois, Fabienne'
'Nonnenmacher, Jean'
'Lachaud, Fabien'
'Portella, Charles'

_publ_section_title
;
 Enantiomerically pure 2-aryl(alkyl)-2-trifluoromethylaziridines:
 synthesis and ring opening with selected O- and N-nucleophiles.
;
_journal_issue 4
_journal_name_full 'Organic &amp; biomolecular chemistry'
_journal_page_first 1160
_journal_page_last 1168
_journal_paper_doi 10.1039/C0OB00690D
_journal_volume 9
_journal_year 2011
_chemical_absolute_configuration ad
_chemical_formula_sum 'C24 H25 F3 N2 O2 S'
_chemical_formula_weight 462.52
_space_group_IT_number 19
_symmetry_cell_setting orthorhombic
_symmetry_Int_Tables_number 19
_symmetry_space_group_name_Hall 'P 2ac 2ab'
_symmetry_space_group_name_H-M 'P 21 21 21'
_atom_sites_solution_hydrogens geom
_atom_sites_solution_primary direct
_atom_sites_solution_secondary difmap
_audit_creation_method SHELXL-97
_cell_angle_alpha 90.00
_cell_angle_beta 90.00
_cell_angle_gamma 90.00
_cell_formula_units_Z 4
_cell_length_a 9.6263(13)
_cell_length_b 14.1765(14)
_cell_length_c 16.473(2)
_cell_measurement_reflns_used 4405
_cell_measurement_temperature 100(2)
_cell_measurement_theta_max 30.38
_cell_measurement_theta_min 2.45
_cell_volume 2248.0(5)
_computing_structure_refinement 'SHELXL-97 (Sheldrick, 1997)'
_diffrn_ambient_temperature 100(2)
_diffrn_measured_fraction_theta_full 0.983
_diffrn_measured_fraction_theta_max 0.955
_diffrn_radiation_monochromator graphite
_diffrn_radiation_probe x-ray
_diffrn_radiation_type MoK\a
_diffrn_radiation_wavelength 0.71073
_diffrn_reflns_av_R_equivalents 0.0452
_diffrn_reflns_av_sigmaI/netI 0.0583
_diffrn_reflns_limit_h_max 11
_diffrn_reflns_limit_h_min -13
_diffrn_reflns_limit_k_max 19
_diffrn_reflns_limit_k_min -12
_diffrn_reflns_limit_l_max 23
_diffrn_reflns_limit_l_min -22
_diffrn_reflns_number 18019
_diffrn_reflns_theta_full 25.00
_diffrn_reflns_theta_max 30.50
_diffrn_reflns_theta_min 1.90
_diffrn_source 'fine-focus sealed tube'
_diffrn_source_type 'KAPPA APEXII ICMMO'
_exptl_absorpt_coefficient_mu 0.193
_exptl_absorpt_correction_T_max 0.981
_exptl_absorpt_correction_T_min 0.977
_exptl_absorpt_correction_type psi-scan
_exptl_absorpt_process_details SADABS
_exptl_crystal_density_diffrn 1.367
_exptl_crystal_density_method 'not measured'
_exptl_crystal_F_000 968
_exptl_crystal_size_max 0.4
_exptl_crystal_size_mid 0.1
_exptl_crystal_size_min 0.1
_refine_diff_density_max 0.459
_refine_diff_density_min -0.456
_refine_diff_density_rms 0.058
_refine_ls_abs_structure_details 'Flack H D (1983), Acta Cryst. A39, 876-881'
_refine_ls_abs_structure_Flack 0.06(6)
_refine_ls_extinction_method none
_refine_ls_goodness_of_fit_ref 1.019
_refine_ls_hydrogen_treatment constr
_refine_ls_matrix_type full
_refine_ls_number_parameters 291
_refine_ls_number_reflns 6529
_refine_ls_number_restraints 0
_refine_ls_restrained_S_all 1.019
_refine_ls_R_factor_all 0.0566
_refine_ls_R_factor_gt 0.0420
_refine_ls_shift/su_max 0.003
_refine_ls_shift/su_mean 0.000
_refine_ls_structure_factor_coef Fsqd
_refine_ls_weighting_details 'calc w=1/[\s^2^(Fo^2^)+(0.0559P)^2^+0.0000P] where P=(Fo^2^+2Fc^2^)/3'
_refine_ls_weighting_scheme calc
_refine_ls_wR_factor_gt 0.0978
_refine_ls_wR_factor_ref 0.1031
_reflns_number_gt 5364
_reflns_number_total 6529
_reflns_threshold_expression >2sigma(I)
_cod_data_source_file C0OB00690D.TXT
_cod_data_source_block publication_text
_cod_original_cell_volume 2248.1(5)
_cod_database_code 7151688

loop_
_symmetry_equiv_pos_as_xyz
'x, y, z'
'-x+1/2, -y, z+1/2'
'x+1/2, -y+1/2, -z'
'-x, y+1/2, -z+1/2'

loop_
_atom_site_label
_atom_site_type_symbol
_atom_site_fract_x
_atom_site_fract_y
_atom_site_fract_z
_atom_site_U_iso_or_equiv
_atom_site_adp_type
_atom_site_occupancy
_atom_site_symmetry_multiplicity
_atom_site_calc_flag
_atom_site_refinement_flags
_atom_site_disorder_assembly
_atom_site_disorder_group
C1 C 0.5544(2) 0.58148(12) 0.78958(10) 0.0168(4) Uani 1 1 d . . .
C2 C 0.5585(2) 0.56971(12) 0.69582(10) 0.0136(3) Uani 1 1 d . . .
C3 C 0.5296(2) 0.66803(12) 0.65653(11) 0.0157(4) Uani 1 1 d . . .
H3A H 0.5898 0.7147 0.6813 0.019 Uiso 1 1 calc R . .
H3B H 0.5517 0.6652 0.5991 0.019 Uiso 1 1 calc R . .
C4 C 0.3377(2) 0.76240(12) 0.60164(10) 0.0147(4) Uani 1 1 d . . .
H4 H 0.4127 0.8067 0.5888 0.018 Uiso 1 1 calc R . .
C5 C 0.2137(2) 0.81720(13) 0.63369(11) 0.0202(4) Uani 1 1 d . . .
H5A H 0.1401 0.7741 0.6468 0.030 Uiso 1 1 calc R . .
H5B H 0.1823 0.8607 0.5930 0.030 Uiso 1 1 calc R . .
H5C H 0.2404 0.8514 0.6815 0.030 Uiso 1 1 calc R . .
C10 C 0.3008(2) 0.70697(12) 0.52556(10) 0.0148(4) Uani 1 1 d . . .
C11 C 0.1989(2) 0.63681(12) 0.52794(10) 0.0155(4) Uani 1 1 d . . .
H11 H 0.1556 0.6224 0.5769 0.019 Uiso 1 1 calc R . .
C12 C 0.1615(2) 0.58833(13) 0.45802(11) 0.0182(4) Uani 1 1 d . . .
H12 H 0.0921 0.5427 0.4601 0.022 Uiso 1 1 calc R . .
C13 C 0.2275(2) 0.60785(15) 0.38493(11) 0.0207(4) Uani 1 1 d . . .
H13 H 0.2034 0.5750 0.3382 0.025 Uiso 1 1 calc R . .
C14 C 0.3292(2) 0.67630(15) 0.38219(11) 0.0232(4) Uani 1 1 d . . .
H14 H 0.3735 0.6895 0.3333 0.028 Uiso 1 1 calc R . .
C15 C 0.3660(2) 0.72597(14) 0.45203(11) 0.0207(4) Uani 1 1 d . . .
H15 H 0.4346 0.7721 0.4494 0.025 Uiso 1 1 calc R . .
C20 C 0.6993(2) 0.53297(11) 0.66613(11) 0.0147(3) Uani 1 1 d . . .
C21 C 0.7122(2) 0.51340(13) 0.58317(11) 0.0191(4) Uani 1 1 d . . .
H21 H 0.6373 0.5241 0.5487 0.023 Uiso 1 1 calc R . .
C23 C 0.8356(2) 0.47818(14) 0.55171(13) 0.0247(5) Uani 1 1 d . . .
H23 H 0.8424 0.4649 0.4966 0.030 Uiso 1 1 calc R . .
C24 C 0.9483(2) 0.46280(14) 0.60193(13) 0.0264(5) Uani 1 1 d . . .
H24 H 1.0304 0.4385 0.5808 0.032 Uiso 1 1 calc R . .
C25 C 0.9382(2) 0.48384(13) 0.68409(13) 0.0253(4) Uani 1 1 d . . .
H25 H 1.0143 0.4747 0.7180 0.030 Uiso 1 1 calc R . .
C26 C 0.8141(2) 0.51867(13) 0.71570(12) 0.0195(4) Uani 1 1 d . . .
H26 H 0.8080 0.5325 0.7708 0.023 Uiso 1 1 calc R . .
C30 C 0.4592(2) 0.36455(12) 0.56334(10) 0.0149(4) Uani 1 1 d . . .
C31 C 0.3712(2) 0.40036(14) 0.50442(11) 0.0201(4) Uani 1 1 d . . .
H31 H 0.3006 0.4420 0.5185 0.024 Uiso 1 1 calc R . .
C32 C 0.3897(2) 0.37341(14) 0.42422(11) 0.0213(4) Uani 1 1 d . . .
H32 H 0.3311 0.3975 0.3844 0.026 Uiso 1 1 calc R . .
C33 C 0.4948(2) 0.31080(13) 0.40238(11) 0.0184(4) Uani 1 1 d . . .
C34 C 0.5835(2) 0.27677(13) 0.46297(11) 0.0207(4) Uani 1 1 d . . .
H34 H 0.6549 0.2356 0.4491 0.025 Uiso 1 1 calc R . .
C35 C 0.5664(2) 0.30360(12) 0.54367(10) 0.0188(4) Uani 1 1 d . . .
H35 H 0.6259 0.2809 0.5836 0.023 Uiso 1 1 calc R . .
C36 C 0.5098(3) 0.27832(14) 0.31542(11) 0.0248(5) Uani 1 1 d . . .
H36A H 0.6033 0.2573 0.3062 0.037 Uiso 1 1 calc R . .
H36B H 0.4890 0.3297 0.2795 0.037 Uiso 1 1 calc R . .
H36C H 0.4466 0.2273 0.3053 0.037 Uiso 1 1 calc R . .
N1 N 0.44149(17) 0.51044(10) 0.67286(9) 0.0147(3) Uani 1 1 d . . .
H1 H 0.3670 0.5410 0.6611 0.018 Uiso 1 1 calc R . .
N2 N 0.38548(16) 0.69735(11) 0.66628(9) 0.0151(3) Uani 1 1 d . . .
H2 H 0.3334 0.6788 0.7056 0.018 Uiso 1 1 calc R . .
O1 O 0.53165(17) 0.35309(9) 0.71505(7) 0.0207(3) Uani 1 1 d . . .
O2 O 0.28250(16) 0.37877(9) 0.67976(8) 0.0214(3) Uani 1 1 d . . .
F1 F 0.64380(14) 0.64733(8) 0.81585(6) 0.0237(3) Uani 1 1 d . . .
F2 F 0.58219(13) 0.50212(7) 0.82982(6) 0.0204(2) Uani 1 1 d . . .
F3 F 0.42747(14) 0.60911(8) 0.81460(6) 0.0226(2) Uani 1 1 d . . .
S1 S 0.42722(5) 0.39679(3) 0.66557(2) 0.01456(10) Uani 1 1 d . . .

loop_
_atom_site_aniso_label
_atom_site_aniso_U_11
_atom_site_aniso_U_22
_atom_site_aniso_U_33
_atom_site_aniso_U_23
_atom_site_aniso_U_13
_atom_site_aniso_U_12
C1 0.0185(11) 0.0169(8) 0.0149(8) -0.0017(6) 0.0002(7) -0.0007(7)
C2 0.0144(10) 0.0138(7) 0.0126(7) -0.0006(5) 0.0001(7) -0.0012(7)
C3 0.0151(10) 0.0142(8) 0.0179(8) 0.0005(6) -0.0004(7) -0.0017(7)
C4 0.0145(10) 0.0128(8) 0.0168(8) 0.0008(6) -0.0001(7) -0.0004(7)
C5 0.0199(11) 0.0180(9) 0.0228(9) -0.0043(7) -0.0020(8) 0.0041(8)
C10 0.0152(10) 0.0145(8) 0.0147(8) 0.0018(6) -0.0008(7) 0.0009(7)
C11 0.0153(10) 0.0165(8) 0.0148(8) 0.0024(6) 0.0004(7) 0.0014(7)
C12 0.0189(11) 0.0159(8) 0.0200(8) 0.0005(6) -0.0044(8) -0.0007(7)
C13 0.0224(11) 0.0247(10) 0.0151(8) -0.0012(7) -0.0043(7) 0.0056(9)
C14 0.0230(12) 0.0326(11) 0.0140(8) 0.0041(7) 0.0021(8) 0.0025(9)
C15 0.0202(11) 0.0236(9) 0.0184(9) 0.0040(7) 0.0011(8) -0.0027(8)
C20 0.0142(9) 0.0121(8) 0.0177(8) 0.0012(6) 0.0031(7) -0.0015(6)
C21 0.0178(11) 0.0186(9) 0.0208(9) 0.0006(7) 0.0034(8) -0.0017(8)
C23 0.0250(12) 0.0239(10) 0.0250(10) -0.0029(7) 0.0105(9) -0.0020(9)
C24 0.0192(12) 0.0216(10) 0.0385(11) 0.0036(8) 0.0132(10) 0.0019(8)
C25 0.0171(11) 0.0230(9) 0.0357(10) 0.0063(8) -0.0011(9) 0.0022(9)
C26 0.0171(11) 0.0182(8) 0.0231(9) 0.0031(7) 0.0013(8) -0.0019(8)
C30 0.0182(11) 0.0133(8) 0.0132(7) -0.0012(6) 0.0002(7) -0.0014(7)
C31 0.0225(11) 0.0193(9) 0.0184(8) -0.0007(7) 0.0002(7) 0.0059(8)
C32 0.0242(12) 0.0235(10) 0.0163(8) 0.0000(7) -0.0046(7) 0.0048(8)
C33 0.0246(12) 0.0152(8) 0.0154(8) -0.0011(6) -0.0003(7) -0.0015(8)
C34 0.0217(11) 0.0180(9) 0.0226(9) -0.0025(6) 0.0005(9) 0.0055(8)
C35 0.0206(10) 0.0170(8) 0.0188(8) 0.0004(6) -0.0038(8) 0.0031(8)
C36 0.0327(13) 0.0239(10) 0.0177(9) -0.0033(7) 0.0006(8) 0.0007(9)
N1 0.0122(8) 0.0130(6) 0.0190(7) -0.0020(5) -0.0019(6) -0.0006(6)
N2 0.0149(8) 0.0170(7) 0.0135(6) 0.0009(6) 0.0007(6) 0.0000(6)
O1 0.0304(9) 0.0155(6) 0.0161(6) 0.0027(5) -0.0046(6) 0.0003(6)
O2 0.0234(8) 0.0211(7) 0.0197(6) -0.0025(5) 0.0035(6) -0.0078(6)
F1 0.0301(8) 0.0206(6) 0.0204(5) -0.0064(4) -0.0047(5) -0.0046(5)
F2 0.0254(7) 0.0213(5) 0.0144(5) 0.0029(4) -0.0018(5) 0.0017(5)
F3 0.0214(6) 0.0292(6) 0.0171(5) -0.0012(4) 0.0039(5) 0.0051(6)
S1 0.0188(2) 0.01269(18) 0.01224(17) 0.00024(15) -0.00012(17) -0.00205(17)

loop_
_atom_type_symbol
_atom_type_description
_atom_type_scat_dispersion_real
_atom_type_scat_dispersion_imag
_atom_type_scat_source
C C 0.0033 0.0016 'International Tables Vol C Tables 4.2.6.8 and 6.1.1.4'
H H 0.0000 0.0000 'International Tables Vol C Tables 4.2.6.8 and 6.1.1.4'
N N 0.0061 0.0033 'International Tables Vol C Tables 4.2.6.8 and 6.1.1.4'
O O 0.0106 0.0060 'International Tables Vol C Tables 4.2.6.8 and 6.1.1.4'
F F 0.0171 0.0103 'International Tables Vol C Tables 4.2.6.8 and 6.1.1.4'
S S 0.1246 0.1234 'International Tables Vol C Tables 4.2.6.8 and 6.1.1.4'

loop_
_geom_angle_atom_site_label_1
_geom_angle_atom_site_label_2
_geom_angle_atom_site_label_3
_geom_angle
_geom_angle_site_symmetry_1
_geom_angle_site_symmetry_3
_geom_angle_publ_flag
F2 C1 F1 107.37(15) . . ?
F2 C1 F3 105.95(15) . . ?
F1 C1 F3 106.30(14) . . ?
F2 C1 C2 113.49(14) . . ?
F1 C1 C2 112.28(15) . . ?
F3 C1 C2 110.98(16) . . ?
N1 C2 C20 113.91(14) . . ?
N1 C2 C1 107.50(15) . . ?
C20 C2 C1 112.10(16) . . ?
N1 C2 C3 105.63(15) . . ?
C20 C2 C3 109.21(14) . . ?
C1 C2 C3 108.15(14) . . ?
N2 C3 C2 112.26(15) . . ?
N2 C4 C5 108.20(14) . . ?
N2 C4 C10 110.06(14) . . ?
C5 C4 C10 111.51(16) . . ?
C15 C10 C11 118.64(17) . . ?
C15 C10 C4 120.78(17) . . ?
C11 C10 C4 120.58(16) . . ?
C12 C11 C10 120.72(17) . . ?
C11 C12 C13 120.10(18) . . ?
C14 C13 C12 119.56(17) . . ?
C13 C14 C15 120.58(18) . . ?
C10 C15 C14 120.38(19) . . ?
C26 C20 C21 118.31(19) . . ?
C26 C20 C2 124.44(17) . . ?
C21 C20 C2 117.25(17) . . ?
C23 C21 C20 120.8(2) . . ?
C24 C23 C21 120.32(19) . . ?
C23 C24 C25 119.7(2) . . ?
C24 C25 C26 120.0(2) . . ?
C20 C26 C25 120.94(19) . . ?
C35 C30 C31 121.38(16) . . ?
C35 C30 S1 120.87(14) . . ?
C31 C30 S1 117.73(15) . . ?
C30 C31 C32 119.23(19) . . ?
C31 C32 C33 120.97(18) . . ?
C32 C33 C34 118.58(17) . . ?
C32 C33 C36 120.53(18) . . ?
C34 C33 C36 120.86(19) . . ?
C35 C34 C33 120.98(19) . . ?
C30 C35 C34 118.83(17) . . ?
C2 N1 S1 131.18(13) . . ?
C3 N2 C4 113.18(14) . . ?
O1 S1 O2 120.71(9) . . ?
O1 S1 N1 109.12(8) . . ?
O2 S1 N1 104.29(9) . . ?
O1 S1 C30 107.86(9) . . ?
O2 S1 C30 106.12(9) . . ?
N1 S1 C30 108.18(8) . . ?

loop_
_geom_bond_atom_site_label_1
_geom_bond_atom_site_label_2
_geom_bond_distance
_geom_bond_site_symmetry_2
_geom_bond_publ_flag
C1 F2 1.333(2) . ?
C1 F1 1.341(2) . ?
C1 F3 1.348(2) . ?
C1 C2 1.554(2) . ?
C2 N1 1.455(2) . ?
C2 C20 1.532(3) . ?
C2 C3 1.562(2) . ?
C3 N2 1.457(3) . ?
C4 N2 1.482(2) . ?
C4 C5 1.519(3) . ?
C4 C10 1.521(2) . ?
C10 C15 1.391(2) . ?
C10 C11 1.397(3) . ?
C11 C12 1.389(2) . ?
C12 C13 1.390(3) . ?
C13 C14 1.379(3) . ?
C14 C15 1.395(3) . ?
C20 C26 1.389(3) . ?
C20 C21 1.400(3) . ?
C21 C23 1.389(3) . ?
C23 C24 1.381(3) . ?
C24 C25 1.389(3) . ?
C25 C26 1.394(3) . ?
C30 C35 1.384(3) . ?
C30 C31 1.385(3) . ?
C30 S1 1.7720(17) . ?
C31 C32 1.387(2) . ?
C32 C33 1.393(3) . ?
C33 C34 1.399(3) . ?
C33 C36 1.512(2) . ?
C34 C35 1.393(2) . ?
N1 S1 1.6215(14) . ?
O1 S1 1.4348(14) . ?
O2 S1 1.4355(15) . ?

loop_
_cod_related_entry_id
_cod_related_entry_database
_cod_related_entry_code
1 ChemSpider 30653464
